data_1530317
loop_
_publ_author_name
'Lukaszewicz, K.'

_publ_section_title
;
 Struktura krystaliczna tytanianow strontu alpha-(Sr O)2 (Ti O) and (Sr
 O)3 (Ti O2)2
;
_journal_name_full 'Roczniki Chemii'
_journal_page_first 239
_journal_page_last 242
_journal_volume 33
_journal_year 1959
_chemical_formula_sum 'O7 Sr3 Ti2'
_chemical_name_systematic '(Sr O)3 (Ti O2)2'
_space_group_IT_number 139
_symmetry_space_group_name_Hall '-I 4 2'
_symmetry_space_group_name_H-M 'I 4/m m m'
_cell_angle_alpha 90
_cell_angle_beta 90
_cell_angle_gamma 90
_cell_formula_units_Z 2
_cell_length_a 3.899
_cell_length_b 3.899
_cell_length_c 20.39999
_cell_volume 310.125
_citation_journal_id_ASTM ROCHAC
_cod_data_source_file Lukaszewicz_ROCHAC_1959_1805.cif
_cod_data_source_block O7Sr3Ti2
_cod_original_cell_volume 310.1247
_cod_database_code 1530317

loop_
_symmetry_equiv_pos_as_xyz
x,y,z
-y,x,z
-x,-y,z
y,-x,z
x,-y,-z
y,x,-z
-x,y,-z
-y,-x,-z
-x,-y,-z
y,-x,-z
x,y,-z
-y,x,-z
-x,y,z
-y,-x,z
x,-y,z
y,x,z
x+1/2,y+1/2,z+1/2
-y+1/2,x+1/2,z+1/2
-x+1/2,-y+1/2,z+1/2
y+1/2,-x+1/2,z+1/2
x+1/2,-y+1/2,-z+1/2
y+1/2,x+1/2,-z+1/2
-x+1/2,y+1/2,-z+1/2
-y+1/2,-x+1/2,-z+1/2
-x+1/2,-y+1/2,-z+1/2
y+1/2,-x+1/2,-z+1/2
x+1/2,y+1/2,-z+1/2
-y+1/2,x+1/2,-z+1/2
-x+1/2,y+1/2,z+1/2
-y+1/2,-x+1/2,z+1/2
x+1/2,-y+1/2,z+1/2
y+1/2,x+1/2,z+1/2

loop_
_atom_site_label
_atom_site_type_symbol
_atom_site_fract_x
_atom_site_fract_y
_atom_site_fract_z
_atom_site_occupancy
_atom_site_U_iso_or_equiv
Sr1 Sr+2 0 0 0.5 1 0.0
O1 O-2 0 0 0 1 0.0
Sr2 Sr+2 0 0 0.315 1 0.0
O2 O-2 0 0 0.19 1 0.0
O3 O-2 0 0.5 0.095 1 0.0
Ti1 Ti+4 0 0 0.095 1 0.0
